data_7025131
loop_
_publ_author_name
'Kawade, Vitthal A.'
'Kumbhar, Avinash S.'
'Naik, Devidas B.'
'Butcher, Ray J.'

_publ_section_title
;
 Synthesis, characterization and pulse radiolysis of cobalt(II) complexes
 of 2-picolinate and polypyridyl ligands.
;
_journal_issue 24
_journal_name_full 'Dalton transactions (Cambridge, England : 2003)'
_journal_page_first 5664
_journal_page_last 5675
_journal_paper_doi 10.1039/b925220g
_journal_volume 39
_journal_year 2010
_chemical_formula_moiety
;
C22 H16 Co N4 O4, C H Cl3
;
_chemical_formula_sum 'C23 H17 Cl3 Co N4 O4'
_chemical_formula_weight 578.69
_chemical_name_systematic
;
?
;
_space_group_IT_number 45
_symmetry_cell_setting orthorhombic
_symmetry_space_group_name_Hall 'I 2 -2c'
_symmetry_space_group_name_H-M 'I b a 2'
_atom_sites_solution_hydrogens geom
_atom_sites_solution_primary direct
_atom_sites_solution_secondary difmap
_audit_creation_method SHELXL-97
_cell_angle_alpha 90.00
_cell_angle_beta 90.00
_cell_angle_gamma 90.00
_cell_formula_units_Z 8
_cell_length_a 18.8069(5)
_cell_length_b 23.6319(8)
_cell_length_c 12.0928(5)
_cell_measurement_reflns_used 10368
_cell_measurement_temperature 200(2)
_cell_measurement_theta_max 34.6504
_cell_measurement_theta_min 4.6143
_cell_volume 5374.6(3)
_computing_cell_refinement
;
CrysAlis RED, Oxford Diffraction Ltd.,
Version 1.171.32.15 (release 10-01-2008 CrysAlis171 .NET)
(compiled Jan 10 2008,16:37:18)
;
_computing_data_collection
;
CrysAlis CCD, Oxford Diffraction Ltd.,
Version 1.171.32.15 (release 10-01-2008 CrysAlis171 .NET)
(compiled Jan 10 2008,16:37:18)
;
_computing_data_reduction
;
CrysAlis RED, Oxford Diffraction Ltd.,
Version 1.171.32.15 (release 10-01-2008 CrysAlis171 .NET)
(compiled Jan 10 2008,16:37:18)
;
_computing_molecular_graphics 'Shelxtl (Bruker, 1998)'
_computing_publication_material Shelxtl
_computing_structure_refinement 'SHELXL-97 (Sheldrick, 2008)'
_computing_structure_solution 'SHELXS-97 (Sheldrick, 2008)'
_diffrn_ambient_temperature 200(2)
_diffrn_detector_area_resol_mean 10.5081
_diffrn_measured_fraction_theta_full 0.987
_diffrn_measured_fraction_theta_max 0.957
_diffrn_measurement_device_type 'Oxford Diffraction Gemini R'
_diffrn_measurement_method '\w scans'
_diffrn_radiation_monochromator graphite
_diffrn_radiation_source 'Enhance (Mo) X-ray Source'
_diffrn_radiation_type MoK\a
_diffrn_radiation_wavelength 0.71073
_diffrn_reflns_av_R_equivalents 0.0640
_diffrn_reflns_av_sigmaI/netI 0.0799
_diffrn_reflns_limit_h_max 30
_diffrn_reflns_limit_h_min -26
_diffrn_reflns_limit_k_max 37
_diffrn_reflns_limit_k_min -35
_diffrn_reflns_limit_l_max 19
_diffrn_reflns_limit_l_min -19
_diffrn_reflns_number 36514
_diffrn_reflns_theta_full 25.00
_diffrn_reflns_theta_max 34.77
_diffrn_reflns_theta_min 4.67
_exptl_absorpt_coefficient_mu 0.972
_exptl_absorpt_correction_T_max 1.00000
_exptl_absorpt_correction_T_min 0.63767
_exptl_absorpt_correction_type multi-scan
_exptl_absorpt_process_details
;
CrysAlis RED, Oxford Diffraction Ltd.,
Version 1.171.32.15 (release 10-01-2008 CrysAlis171 .NET)
(compiled Jan 10 2008,16:37:18)
Empirical absorption correction using spherical harmonics,
implemented in SCALE3 ABSPACK scaling algorithm.
;
_exptl_crystal_colour orange
_exptl_crystal_density_diffrn 1.430
_exptl_crystal_density_method 'not measured'
_exptl_crystal_description needle
_exptl_crystal_F_000 2344
_exptl_crystal_size_max 0.54
_exptl_crystal_size_mid 0.26
_exptl_crystal_size_min 0.21
_platon_squeeze_details
;
;
_refine_diff_density_max 1.209
_refine_diff_density_min -0.520
_refine_diff_density_rms 0.103
_refine_ls_abs_structure_details 'Flack H D (1983), Acta Cryst. A39, 876-881'
_refine_ls_abs_structure_Flack 0.05(2)
_refine_ls_extinction_method none
_refine_ls_goodness_of_fit_ref 0.951
_refine_ls_hydrogen_treatment constr
_refine_ls_matrix_type full
_refine_ls_number_parameters 315
_refine_ls_number_reflns 10850
_refine_ls_number_restraints 7
_refine_ls_restrained_S_all 0.951
_refine_ls_R_factor_all 0.1527
_refine_ls_R_factor_gt 0.0800
_refine_ls_shift/su_max 0.000
_refine_ls_shift/su_mean 0.000
_refine_ls_structure_factor_coef Fsqd
_refine_ls_weighting_details 'calc w=1/[\s^2^(Fo^2^)+(0.1264P)^2^] where P=(Fo^2^+2Fc^2^)/3'
_refine_ls_weighting_scheme calc
_refine_ls_wR_factor_gt 0.1876
_refine_ls_wR_factor_ref 0.2201
_reflns_number_gt 5467
_reflns_number_total 10850
_reflns_threshold_expression I>2\s(I)
_cod_data_source_file b925220g.txt
_cod_data_source_block ak-cpb2b
_cod_depositor_comments
;
The following automatic conversions were performed:

'_symmetry_cell_setting' value 'Orthorhombic' changed to
'orthorhombic' according to
/home/saulius/struct/CIF-dictionaries/cif_core.dic dictionary named
'cif_core.dic' version 2.4.2 from 2011-04-26.

Automatic conversion script
Id: cif_fix_values 1891 2012-01-12 08:04:46Z andrius 
;
_cod_database_code 7025131

loop_
_symmetry_equiv_pos_as_xyz
'x, y, z'
'-x, -y, z'
'x+1/2, -y+1/2, z'
'-x+1/2, y+1/2, z'
'x+1/2, y+1/2, z+1/2'
'-x+1/2, -y+1/2, z+1/2'
'x+1, -y+1, z+1/2'
'-x+1, y+1, z+1/2'

loop_
_atom_site_label
_atom_site_type_symbol
_atom_site_fract_x
_atom_site_fract_y
_atom_site_fract_z
_atom_site_U_iso_or_equiv
_atom_site_adp_type
_atom_site_occupancy
_atom_site_symmetry_multiplicity
_atom_site_calc_flag
_atom_site_refinement_flags
Co Co 0.14885(2) 0.27038(2) 0.53771(10) 0.03858(14) Uani 1 1 d .
Cl1 Cl 0.23491(10) -0.02615(7) 0.53630(17) 0.1047(6) Uani 1 1 d D
Cl2 Cl 0.11953(11) -0.01493(7) 0.38120(9) 0.0958(6) Uani 1 1 d D
Cl3 Cl 0.09466(14) -0.06433(13) 0.59525(18) 0.1664(16) Uani 1 1 d D
C C 0.14323(8) -0.01266(8) 0.52212(9) 0.0772(18) Uani 1 1 d D
H0A H 0.1323 0.0249 0.5521 0.093 Uiso 1 1 calc R
N1 N 0.17623(8) 0.33210(8) 0.41960(9) 0.0458(9) Uani 1 1 d R
C1 C 0.12890(8) 0.37210(8) 0.37856(9) 0.0562(12) Uani 1 1 d R
H1A H 0.0821 0.3728 0.4035 0.067 Uiso 1 1 calc R
C2 C 0.1517(3) 0.4109(2) 0.3002(5) 0.0610(14) Uani 1 1 d .
H2A H 0.1199 0.4377 0.2730 0.073 Uiso 1 1 calc R
C3 C 0.2202(4) 0.4104(2) 0.2624(4) 0.0624(15) Uani 1 1 d .
H3A H 0.2349 0.4365 0.2096 0.075 Uiso 1 1 calc R
C4 C 0.2679(3) 0.3706(2) 0.3037(4) 0.0527(12) Uani 1 1 d .
H4A H 0.3148 0.3700 0.2792 0.063 Uiso 1 1 calc R
C5 C 0.2446(2) 0.33191(19) 0.3816(4) 0.0410(9) Uani 1 1 d .
C6 C 0.2900(2) 0.28871(19) 0.4307(4) 0.0417(9) Uani 1 1 d .
C7 C 0.3619(2) 0.2822(3) 0.4032(5) 0.0616(14) Uani 1 1 d .
H7A H 0.3828 0.3042 0.3482 0.074 Uiso 1 1 calc R
C8 C 0.4012(2) 0.2419(3) 0.4605(6) 0.0683(15) Uani 1 1 d .
H8A H 0.4497 0.2384 0.4471 0.082 Uiso 1 1 calc R
C9 C 0.3696(2) 0.2078(2) 0.5353(6) 0.0595(11) Uani 1 1 d .
H9A H 0.3958 0.1805 0.5727 0.071 Uiso 1 1 calc R
C10 C 0.2977(2) 0.2142(2) 0.5555(4) 0.0524(11) Uani 1 1 d .
H10A H 0.2757 0.1902 0.6058 0.063 Uiso 1 1 calc R
N2 N 0.25862(17) 0.25411(17) 0.5047(3) 0.0412(7) Uani 1 1 d .
N1B N 0.1759(2) 0.32334(17) 0.6774(3) 0.0442(8) Uani 1 1 d .
C1B C 0.2400(3) 0.3339(3) 0.7213(5) 0.0613(14) Uani 1 1 d .
H1BA H 0.2795 0.3143 0.6954 0.074 Uiso 1 1 calc R
C2B C 0.2480(4) 0.3736(3) 0.8047(7) 0.080(2) Uani 1 1 d .
H2BA H 0.2928 0.3809 0.8343 0.095 Uiso 1 1 calc R
C3B C 0.1900(5) 0.4020(4) 0.8431(7) 0.094(3) Uani 1 1 d .
H3BA H 0.1949 0.4293 0.8979 0.113 Uiso 1 1 calc R
C4B C 0.1226(4) 0.3896(3) 0.7994(7) 0.0799(18) Uani 1 1 d .
H4BA H 0.0819 0.4075 0.8253 0.096 Uiso 1 1 calc R
C5B C 0.1195(3) 0.3500(2) 0.7170(5) 0.0548(12) Uani 1 1 d .
C6B C 0.0490(3) 0.3361(3) 0.6590(7) 0.0743(19) Uani 1 1 d .
O1B O 0.05161(15) 0.30410(14) 0.5758(3) 0.0520(8) Uani 1 1 d .
O2BA O -0.0072(4) 0.3461(4) 0.7189(8) 0.0651(19) Uani 0.546(9) 1 d P
O2BB O -0.0048(6) 0.3709(5) 0.6704(10) 0.0651(19) Uani 0.454(9) 1 d P
N1C N 0.09951(17) 0.21779(15) 0.4143(3) 0.0393(7) Uani 1 1 d .
C1C C 0.0756(2) 0.2317(2) 0.3135(4) 0.0459(9) Uani 1 1 d .
H1CA H 0.0867 0.2673 0.2852 0.055 Uiso 1 1 calc R
C2C C 0.0352(2) 0.1954(2) 0.2500(4) 0.0549(12) Uani 1 1 d .
H2CA H 0.0207 0.2058 0.1794 0.066 Uiso 1 1 calc R
C3C C 0.0164(2) 0.1426(2) 0.2938(4) 0.0516(11) Uani 1 1 d .
H3CA H -0.0128 0.1180 0.2544 0.062 Uiso 1 1 calc R
C4C C 0.0425(2) 0.12770(19) 0.3983(4) 0.0463(9) Uani 1 1 d .
H4CA H 0.0327 0.0924 0.4287 0.056 Uiso 1 1 calc R
C5C C 0.0830(2) 0.1665(2) 0.4548(4) 0.0420(9) Uani 1 1 d .
C6C C 0.11143(19) 0.15348(18) 0.5712(3) 0.0388(9) Uani 1 1 d .
O1C O 0.13904(16) 0.19551(13) 0.6219(3) 0.0429(6) Uani 1 1 d .
O2C O 0.10530(19) 0.10577(13) 0.6076(3) 0.0530(8) Uani 1 1 d .

loop_
_atom_site_aniso_label
_atom_site_aniso_U_11
_atom_site_aniso_U_22
_atom_site_aniso_U_33
_atom_site_aniso_U_23
_atom_site_aniso_U_13
_atom_site_aniso_U_12
Co 0.02101(18) 0.0525(3) 0.0422(2) 0.0036(3) 0.0026(2) -0.00421(18)
Cl1 0.1050(13) 0.1121(11) 0.0970(12) -0.0359(12) -0.0067(13) 0.0077(10)
Cl2 0.1199(15) 0.0940(11) 0.0735(10) 0.0005(9) 0.0062(10) 0.0363(11)
Cl3 0.193(3) 0.195(3) 0.1104(19) 0.0447(19) -0.0140(19) -0.125(3)
C 0.086(4) 0.052(2) 0.094(5) -0.015(3) 0.021(4) -0.006(2)
N1 0.0253(16) 0.068(2) 0.0442(19) 0.0041(18) 0.0007(15) -0.0087(16)
C1 0.039(2) 0.070(3) 0.060(3) 0.006(3) -0.001(2) 0.003(2)
C2 0.068(4) 0.056(3) 0.059(3) 0.016(2) -0.011(3) -0.004(2)
C3 0.083(4) 0.060(3) 0.044(3) 0.008(2) 0.012(3) -0.013(3)
C4 0.052(3) 0.056(3) 0.051(3) -0.005(2) 0.017(2) -0.015(2)
C5 0.034(2) 0.055(2) 0.0340(19) -0.0074(18) 0.0034(16) -0.0153(18)
C6 0.0233(16) 0.062(2) 0.040(2) -0.0088(18) 0.0035(15) -0.0086(16)
C7 0.0282(19) 0.105(4) 0.051(3) -0.003(3) 0.0113(18) -0.007(2)
C8 0.0203(19) 0.111(4) 0.073(4) -0.006(3) 0.005(2) 0.006(2)
C9 0.0334(17) 0.081(3) 0.064(3) -0.011(4) -0.012(3) 0.0166(19)
C10 0.0348(19) 0.068(2) 0.054(3) 0.007(2) 0.002(2) 0.0040(17)
N2 0.0238(14) 0.0622(19) 0.0376(17) 0.0005(14) 0.0021(11) 0.0045(14)
N1B 0.0318(18) 0.056(2) 0.045(2) 0.0042(17) -0.0087(15) -0.0013(16)
C1B 0.044(3) 0.069(3) 0.071(3) 0.004(3) -0.019(3) 0.000(2)
C2B 0.075(4) 0.074(4) 0.089(5) -0.003(4) -0.045(4) -0.013(3)
C3B 0.089(5) 0.099(5) 0.095(5) -0.050(4) -0.042(4) 0.012(4)
C4B 0.069(4) 0.081(4) 0.090(5) -0.029(4) -0.016(4) 0.013(3)
C5B 0.049(3) 0.059(3) 0.056(3) -0.010(2) -0.006(2) -0.008(2)
C6B 0.0224(19) 0.077(3) 0.123(6) -0.037(4) -0.003(3) -0.002(2)
O1B 0.0267(13) 0.0711(19) 0.0581(19) -0.0118(16) 0.0038(12) -0.0055(13)
O2BA 0.040(2) 0.083(6) 0.072(6) -0.019(3) 0.009(3) 0.000(4)
O2BB 0.040(2) 0.083(6) 0.072(6) -0.019(3) 0.009(3) 0.000(4)
N1C 0.0268(14) 0.0545(18) 0.0367(17) -0.0023(15) 0.0043(13) 0.0007(13)
C1C 0.0323(19) 0.064(3) 0.041(2) 0.006(2) 0.0057(16) 0.0005(18)
C2C 0.035(2) 0.087(3) 0.043(2) 0.002(2) -0.0035(18) 0.007(2)
C3C 0.033(2) 0.074(3) 0.047(2) -0.014(2) -0.004(2) 0.0027(18)
C4C 0.039(2) 0.057(2) 0.043(2) -0.007(2) -0.0017(17) 0.0035(18)
C5C 0.0230(16) 0.065(2) 0.0383(19) -0.0039(19) 0.0068(15) 0.0045(16)
C6C 0.0228(15) 0.054(2) 0.040(2) -0.0021(17) 0.0041(13) 0.0005(15)
O1C 0.0400(16) 0.0518(16) 0.0369(14) 0.0001(13) 0.0002(11) -0.0066(12)
O2C 0.0511(19) 0.0575(18) 0.0503(18) 0.0037(15) -0.0017(15) -0.0030(15)

loop_
_atom_type_symbol
_atom_type_description
_atom_type_scat_dispersion_real
_atom_type_scat_dispersion_imag
_atom_type_scat_source
C C 0.0033 0.0016 'International Tables Vol C Tables 4.2.6.8 and 6.1.1.4'
H H 0.0000 0.0000 'International Tables Vol C Tables 4.2.6.8 and 6.1.1.4'
N N 0.0061 0.0033 'International Tables Vol C Tables 4.2.6.8 and 6.1.1.4'
O O 0.0106 0.0060 'International Tables Vol C Tables 4.2.6.8 and 6.1.1.4'
Cl Cl 0.1484 0.1585 'International Tables Vol C Tables 4.2.6.8 and 6.1.1.4'
Co Co 0.3494 0.9721 'International Tables Vol C Tables 4.2.6.8 and 6.1.1.4'

loop_
_geom_angle_atom_site_label_1
_geom_angle_atom_site_label_2
_geom_angle_atom_site_label_3
_geom_angle
O1B Co O1C 98.28(13)
O1B Co N1 95.82(11)
O1C Co N1 163.12(11)
O1B Co N2 167.09(14)
O1C Co N2 91.38(14)
N1 Co N2 76.22(11)
O1B Co N1C 89.75(13)
O1C Co N1C 78.87(13)
N1 Co N1C 92.00(11)
N2 Co N1C 100.55(13)
O1B Co N1B 79.02(14)
O1C Co N1B 97.65(14)
N1 Co N1B 94.08(12)
N2 Co N1B 91.28(14)
N1C Co N1B 167.70(14)
Cl1 C Cl2 109.64(8)
Cl1 C Cl3 109.45(8)
Cl2 C Cl3 109.45(8)
Cl1 C H0A 109.4
Cl2 C H0A 109.4
Cl3 C H0A 109.4
C5 N1 C1 119.0(2)
C5 N1 Co 117.2(2)
C1 N1 Co 123.8
C2 C1 N1 119.7(3)
C2 C1 H1A 120.1
N1 C1 H1A 120.1
C3 C2 C1 120.9(5)
C3 C2 H2A 119.6
C1 C2 H2A 119.6
C2 C3 C4 119.6(5)
C2 C3 H3A 120.2
C4 C3 H3A 120.2
C5 C4 C3 119.1(5)
C5 C4 H4A 120.5
C3 C4 H4A 120.5
N1 C5 C4 121.7(4)
N1 C5 C6 114.6(3)
C4 C5 C6 123.6(4)
N2 C6 C7 121.0(5)
N2 C6 C5 116.0(3)
C7 C6 C5 123.0(4)
C8 C7 C6 118.0(5)
C8 C7 H7A 121.0
C6 C7 H7A 121.0
C9 C8 C7 120.6(4)
C9 C8 H8A 119.7
C7 C8 H8A 119.7
C8 C9 C10 118.9(5)
C8 C9 H9A 120.5
C10 C9 H9A 120.5
N2 C10 C9 122.1(5)
N2 C10 H10A 119.0
C9 C10 H10A 119.0
C10 N2 C6 119.3(4)
C10 N2 Co 124.7(3)
C6 N2 Co 116.0(3)
C5B N1B C1B 119.3(5)
C5B N1B Co 111.7(3)
C1B N1B Co 129.0(4)
N1B C1B C2B 120.8(6)
N1B C1B H1BA 119.6
C2B C1B H1BA 119.6
C3B C2B C1B 119.5(6)
C3B C2B H2BA 120.2
C1B C2B H2BA 120.2
C2B C3B C4B 119.5(6)
C2B C3B H3BA 120.2
C4B C3B H3BA 120.2
C5B C4B C3B 117.1(7)
C5B C4B H4BA 121.4
C3B C4B H4BA 121.4
N1B C5B C4B 123.7(5)
N1B C5B C6B 115.1(5)
C4B C5B C6B 121.1(5)
O1B C6B O2BA 125.9(6)
O1B C6B O2BB 119.4(7)
O2BA C6B O2BB 37.1(5)
O1B C6B C5B 117.4(5)
O2BA C6B C5B 114.0(7)
O2BB C6B C5B 118.9(6)
C6B O1B Co 116.6(3)
O2BB O2BA C6B 72.0(11)
O2BA O2BB C6B 70.9(11)
C1C N1C C5C 118.5(4)
C1C N1C Co 129.3(3)
C5C N1C Co 111.5(3)
N1C C1C C2C 122.5(4)
N1C C1C H1CA 118.7
C2C C1C H1CA 118.7
C1C C2C C3C 118.9(4)
C1C C2C H2CA 120.6
C3C C2C H2CA 120.6
C4C C3C C2C 118.4(4)
C4C C3C H3CA 120.8
C2C C3C H3CA 120.8
C5C C4C C3C 118.4(4)
C5C C4C H4CA 120.8
C3C C4C H4CA 120.8
N1C C5C C4C 123.3(4)
N1C C5C C6C 115.8(4)
C4C C5C C6C 120.9(4)
O2C C6C O1C 125.9(4)
O2C C6C C5C 119.0(4)
O1C C6C C5C 115.1(4)
C6C O1C Co 118.0(3)

loop_
_geom_bond_atom_site_label_1
_geom_bond_atom_site_label_2
_geom_bond_distance
Co O1B 2.047(3)
Co O1C 2.049(3)
Co N1 2.1053(16)
Co N2 2.137(3)
Co N1C 2.153(4)
Co N1B 2.163(4)
Cl1 C 1.7619(16)
Cl2 C 1.7623(16)
Cl3 C 1.7628(16)
C H0A 0.9800
N1 C5 1.366(5)
N1 C1 1.3900
C1 C2 1.387(6)
C1 H1A 0.9300
C2 C3 1.368(9)
C2 H2A 0.9300
C3 C4 1.393(9)
C3 H3A 0.9300
C4 C5 1.384(7)
C4 H4A 0.9300
C5 C6 1.458(7)
C6 N2 1.349(6)
C6 C7 1.401(6)
C7 C8 1.391(9)
C7 H7A 0.9300
C8 C9 1.349(9)
C8 H8A 0.9300
C9 C10 1.383(6)
C9 H9A 0.9300
C10 N2 1.344(6)
C10 H10A 0.9300
N1B C5B 1.324(7)
N1B C1B 1.340(7)
C1B C2B 1.387(10)
C1B H1BA 0.9300
C2B C3B 1.363(11)
C2B H2BA 0.9300
C3B C4B 1.403(10)
C3B H3BA 0.9300
C4B C5B 1.368(9)
C4B H4BA 0.9300
C5B C6B 1.536(7)
C6B O1B 1.259(7)
C6B O2BA 1.303(10)
C6B O2BB 1.311(12)
O2BA O2BB 0.831(11)
N1C C1C 1.340(6)
N1C C5C 1.343(6)
C1C C2C 1.380(7)
C1C H1CA 0.9300
C2C C3C 1.402(8)
C2C H2CA 0.9300
C3C C4C 1.401(7)
C3C H3CA 0.9300
C4C C5C 1.375(6)
C4C H4CA 0.9300
C5C C6C 1.537(6)
C6C O2C 1.216(5)
C6C O1C 1.277(5)

loop_
_geom_hbond_atom_site_label_D
_geom_hbond_atom_site_label_H
_geom_hbond_atom_site_label_A
_geom_hbond_distance_DH
_geom_hbond_distance_HA
_geom_hbond_distance_DA
_geom_hbond_angle_DHA
_geom_hbond_site_symmetry_A
C H0A O2C 0.98 2.09 3.068(4) 176.5 .
C4 H4A O1C 0.93 2.60 3.215(6) 123.9 6_554
C9 H9A O2BA 0.93 2.62 3.453(10) 149.8 3
C9 H9A O2BB 0.93 2.52 3.422(12) 162.7 3
C1C H1CA O2BA 0.93 2.52 3.205(11) 130.6 8_444
C3C H3CA O2C 0.93 2.50 3.326(6) 147.7 8_444

loop_
_geom_torsion_atom_site_label_1
_geom_torsion_atom_site_label_2
_geom_torsion_atom_site_label_3
_geom_torsion_atom_site_label_4
_geom_torsion
O1B Co N1 C5 170.0(2)
O1C Co N1 C5 -43.4(4)
N2 Co N1 C5 0.4(2)
N1C Co N1 C5 -100.0(2)
N1B Co N1 C5 90.7(2)
O1B Co N1 C1 -10.39(10)
O1C Co N1 C1 136.2(3)
N2 Co N1 C1 179.93(11)
N1C Co N1 C1 79.56(9)
N1B Co N1 C1 -89.75(11)
C5 N1 C1 C2 0.0(4)
Co N1 C1 C2 -179.6(3)
N1 C1 C2 C3 0.1(7)
C1 C2 C3 C4 -0.4(8)
C2 C3 C4 C5 0.6(8)
C1 N1 C5 C4 0.2(5)
Co N1 C5 C4 179.8(3)
C1 N1 C5 C6 179.4(2)
Co N1 C5 C6 -1.0(4)
C3 C4 C5 N1 -0.5(7)
C3 C4 C5 C6 -179.6(5)
N1 C5 C6 N2 1.4(5)
C4 C5 C6 N2 -179.5(4)
N1 C5 C6 C7 -179.3(4)
C4 C5 C6 C7 -0.2(7)
N2 C6 C7 C8 -4.7(8)
C5 C6 C7 C8 176.0(5)
C6 C7 C8 C9 4.0(9)
C7 C8 C9 C10 -1.1(9)
C8 C9 C10 N2 -1.5(8)
C9 C10 N2 C6 0.8(7)
C9 C10 N2 Co -176.2(4)
C7 C6 N2 C10 2.4(7)
C5 C6 N2 C10 -178.3(4)
C7 C6 N2 Co 179.6(4)
C5 C6 N2 Co -1.1(5)
O1B Co N2 C10 124.5(6)
O1C Co N2 C10 -14.1(4)
N1 Co N2 C10 177.4(4)
N1C Co N2 C10 -93.1(4)
N1B Co N2 C10 83.5(4)
O1B Co N2 C6 -52.5(8)
O1C Co N2 C6 168.8(3)
N1 Co N2 C6 0.4(3)
N1C Co N2 C6 89.9(3)
N1B Co N2 C6 -93.5(3)
O1B Co N1B C5B 0.1(3)
O1C Co N1B C5B -96.9(4)
N1 Co N1B C5B 95.3(3)
N2 Co N1B C5B 171.6(4)
N1C Co N1B C5B -24.2(9)
O1B Co N1B C1B -175.9(5)
O1C Co N1B C1B 87.1(5)
N1 Co N1B C1B -80.7(5)
N2 Co N1B C1B -4.5(5)
N1C Co N1B C1B 159.8(6)
C5B N1B C1B C2B -2.2(9)
Co N1B C1B C2B 173.6(5)
N1B C1B C2B C3B 0.5(11)
C1B C2B C3B C4B 1.5(13)
C2B C3B C4B C5B -1.8(13)
C1B N1B C5B C4B 1.9(9)
Co N1B C5B C4B -174.6(5)
C1B N1B C5B C6B 178.5(5)
Co N1B C5B C6B 2.0(6)
C3B C4B C5B N1B 0.1(11)
C3B C4B C5B C6B -176.3(7)
N1B C5B C6B O1B -4.6(9)
C4B C5B C6B O1B 172.1(6)
N1B C5B C6B O2BA 157.7(7)
C4B C5B C6B O2BA -25.6(10)
N1B C5B C6B O2BB -161.1(8)
C4B C5B C6B O2BB 15.6(12)
O2BA C6B O1B Co -155.2(8)
O2BB C6B O1B Co 161.1(7)
C5B C6B O1B Co 4.7(8)
O1C Co O1B C6B 93.4(4)
N1 Co O1B C6B -95.9(4)
N2 Co O1B C6B -44.7(9)
N1C Co O1B C6B 172.2(5)
N1B Co O1B C6B -2.8(4)
O1B C6B O2BA O2BB -92.7(13)
C5B C6B O2BA O2BB 106.7(12)
O1B C6B O2BB O2BA 111.7(12)
C5B C6B O2BB O2BA -92.3(12)
O1B Co N1C C1C 76.0(4)
O1C Co N1C C1C 174.4(4)
N1 Co N1C C1C -19.9(3)
N2 Co N1C C1C -96.2(4)
N1B Co N1C C1C 99.8(7)
O1B Co N1C C5C -94.0(3)
O1C Co N1C C5C 4.5(3)
N1 Co N1C C5C 170.2(2)
N2 Co N1C C5C 93.9(3)
N1B Co N1C C5C -70.1(7)
C5C N1C C1C C2C -0.3(6)
Co N1C C1C C2C -169.6(3)
N1C C1C C2C C3C 2.1(7)
C1C C2C C3C C4C -3.1(7)
C2C C3C C4C C5C 2.5(6)
C1C N1C C5C C4C -0.3(6)
Co N1C C5C C4C 170.8(3)
C1C N1C C5C C6C -179.4(3)
Co N1C C5C C6C -8.3(4)
C3C C4C C5C N1C -0.8(6)
C3C C4C C5C C6C 178.2(4)
N1C C5C C6C O2C -171.8(4)
C4C C5C C6C O2C 9.1(6)
N1C C5C C6C O1C 9.2(5)
C4C C5C C6C O1C -169.9(4)
O2C C6C O1C Co 176.0(3)
C5C C6C O1C Co -5.0(4)
O1B Co O1C C6C 88.7(3)
N1 Co O1C C6C -57.7(5)
N2 Co O1C C6C -99.9(3)
N1C Co O1C C6C 0.6(3)
N1B Co O1C C6C 168.6(3)

loop_
_platon_squeeze_void_nr
_platon_squeeze_void_average_x
_platon_squeeze_void_average_y
_platon_squeeze_void_average_z
_platon_squeeze_void_volume
_platon_squeeze_void_count_electrons
_platon_squeeze_void_content
1 0.000 0.500 -0.091 264 39 ' '
2 0.500 1.000 -0.068 264 39 ' '
